data_7009454
loop_
_publ_author_name
'Filippou, Alexander C.'
'Portius, Peter'
'Kociok-K\"ohn, Gabriele'
'Albrecht, Volker'

_publ_section_title
;
 Oxidation of germanium(II) azides with HN3: a convenient route to
 six-co-ordinate triazidogermanium(IV) compounds
;
_journal_issue 11
_journal_name_full 'Journal of the Chemical Society, Dalton Transactions'
_journal_page_first 1759
_journal_paper_doi 10.1039/b001198n
_journal_year 2000
_chemical_formula_moiety 'C17 H35 Co Ge N3 O9 P3'
_chemical_formula_sum 'C17 H35 Co Ge N3 O9 P3'
_chemical_formula_weight 649.93
_chemical_name_systematic
; 
 ? 
;
_space_group_IT_number 14
_symmetry_cell_setting monoclinic
_symmetry_space_group_name_Hall '-P 2yn'
_symmetry_space_group_name_H-M 'P 1 21/n 1'
_atom_sites_solution_hydrogens geom
_atom_sites_solution_primary direct
_atom_sites_solution_secondary difmap
_audit_creation_method SHELXL-97
_cell_angle_alpha 90.00
_cell_angle_beta 93.29(2)
_cell_angle_gamma 90.00
_cell_formula_units_Z 4
_cell_length_a 8.4580(12)
_cell_length_b 17.226(2)
_cell_length_c 18.673(4)
_cell_measurement_reflns_used 3056
_cell_measurement_temperature 180(2)
_cell_measurement_theta_max 26.09
_cell_measurement_theta_min 2.59
_cell_volume 2716.1(8)
_computing_cell_refinement 'IPDS (STOE, 1998, Darmdtadt)'
_computing_data_collection 'IPDS (STOE, 1998, Darmstadt)'
_computing_data_reduction 'IPDS (Software 2.87, 1998)'
_computing_molecular_graphics
;
 L.Zsolnai,H.Pritzkow, ZORTEP, ORTEP program for PC,
 Universit\"at Heidelberg 1994
;
_computing_publication_material 'SHELXL-97 (Sheldrick, 1997)'
_computing_structure_refinement 'SHELXL-97 (Sheldrick, 1997)'
_computing_structure_solution 'SHELXS-97 (Sheldrick, 1997)'
_diffrn_ambient_temperature 180(2)
_diffrn_detector_area_resol_mean 6.667
_diffrn_measured_fraction_theta_full 0.787
_diffrn_measured_fraction_theta_max 0.787
_diffrn_measurement_device_type STOE-IPDS
_diffrn_measurement_method \f-oscillation
_diffrn_radiation_monochromator graphite
_diffrn_radiation_source 'fine-focus sealed tube'
_diffrn_radiation_type MoK\a
_diffrn_radiation_wavelength 0.71073
_diffrn_reflns_av_R_equivalents 0.0477
_diffrn_reflns_av_sigmaI/netI 0.0923
_diffrn_reflns_limit_h_max 10
_diffrn_reflns_limit_h_min -10
_diffrn_reflns_limit_k_max 18
_diffrn_reflns_limit_k_min -21
_diffrn_reflns_limit_l_max 21
_diffrn_reflns_limit_l_min -8
_diffrn_reflns_number 7342
_diffrn_reflns_theta_full 26.09
_diffrn_reflns_theta_max 26.09
_diffrn_reflns_theta_min 2.59
_diffrn_standards_decay_% 0
_diffrn_standards_number 200
_exptl_absorpt_coefficient_mu 1.882
_exptl_absorpt_correction_type none
_exptl_crystal_colour yellow
_exptl_crystal_density_diffrn 1.589
_exptl_crystal_density_method 'not measured'
_exptl_crystal_description 'irregular shape'
_exptl_crystal_F_000 1336
_exptl_crystal_size_max 0.34
_exptl_crystal_size_mid 0.19
_exptl_crystal_size_min 0.11
_refine_diff_density_max 0.512
_refine_diff_density_min -0.406
_refine_diff_density_rms 0.070
_refine_ls_extinction_method none
_refine_ls_goodness_of_fit_ref 0.878
_refine_ls_hydrogen_treatment mixed
_refine_ls_matrix_type full
_refine_ls_number_parameters 307
_refine_ls_number_reflns 4391
_refine_ls_number_restraints 0
_refine_ls_restrained_S_all 0.878
_refine_ls_R_factor_all 0.0897
_refine_ls_R_factor_gt 0.0425
_refine_ls_shift/su_max 0.001
_refine_ls_shift/su_mean 0.000
_refine_ls_structure_factor_coef Fsqd
_refine_ls_weighting_details 'w=1/[\s^2^(Fo^2^)+(0.0450P)^2^+0.0000P] where P=(Fo^2^+2Fc^2^)/3'
_refine_ls_weighting_scheme calc
_refine_ls_wR_factor_gt 0.0845
_refine_ls_wR_factor_ref 0.0950
_reflns_number_gt 2603
_reflns_number_total 4391
_reflns_threshold_expression >2sigma(I)
_cod_data_source_file b001198n.txt
_cod_data_source_block peter42
_cod_depositor_comments
;
The following automatic conversions were performed:

'_refine_ls_weighting_scheme' value 'calc
w=1/[\s^2^(Fo^2^)+(0.0450P)^2^+0.0000P] where P=(Fo^2^+2Fc^2^)/3' was
changed to 'calc'. New tag '_refine_ls_weighting_details' was
created. The value of the new tag was set to
'w=1/[\s^2^(Fo^2^)+(0.0450P)^2^+0.0000P] where P=(Fo^2^+2Fc^2^)/3'.

Automatic conversion script
Id: cif_fix_values 3143 2015-03-26 13:38:13Z robertas 
;
_cod_database_code 7009454

loop_
_symmetry_equiv_pos_as_xyz
'x, y, z'
'-x+1/2, y+1/2, -z+1/2'
'-x, -y, -z'
'x-1/2, -y-1/2, z-1/2'

loop_
_atom_site_label
_atom_site_type_symbol
_atom_site_fract_x
_atom_site_fract_y
_atom_site_fract_z
_atom_site_U_iso_or_equiv
_atom_site_adp_type
_atom_site_occupancy
_atom_site_calc_flag
_atom_site_refinement_flags
_atom_site_disorder_assembly
_atom_site_disorder_group
Co Co 0.13598(5) 0.05771(3) 0.20498(4) 0.02586(17) Uani 1 d . . .
C1 C 0.3726(5) 0.0830(3) 0.1862(4) 0.0434(16) Uani 1 d . . .
H1 H 0.4334 0.1249 0.2062 0.052 Uiso 1 calc R . .
C2 C 0.2790(6) 0.0863(3) 0.1219(4) 0.0493(17) Uani 1 d . . .
H2 H 0.2628 0.1303 0.0917 0.059 Uiso 1 calc R . .
C3 C 0.2136(5) 0.0118(3) 0.1106(4) 0.0499(17) Uani 1 d . . .
H3 H 0.1478 -0.0040 0.0703 0.060 Uiso 1 calc R . .
C4 C 0.2632(5) -0.0353(3) 0.1697(4) 0.0462(17) Uani 1 d . . .
H4 H 0.2342 -0.0879 0.1768 0.055 Uiso 1 calc R . .
C5 C 0.3635(5) 0.0098(3) 0.2165(4) 0.0447(15) Uani 1 d . . .
H5 H 0.4149 -0.0070 0.2604 0.054 Uiso 1 calc R . .
P1 P -0.10578(12) 0.04952(7) 0.15686(8) 0.0355(3) Uani 1 d . . .
O1 O -0.1140(3) 0.0788(2) 0.0753(2) 0.0471(10) Uani 1 d . . .
C11 C -0.1768(6) 0.1546(4) 0.0559(5) 0.071(2) Uani 1 d . . .
H11A H -0.1083 0.1799 0.0215 0.085 Uiso 1 calc R . .
H11B H -0.1784 0.1878 0.0992 0.085 Uiso 1 calc R . .
C12 C -0.3404(6) 0.1462(4) 0.0229(5) 0.077(2) Uani 1 d . . .
H12A H -0.3837 0.1976 0.0108 0.116 Uiso 1 calc R . .
H12B H -0.4074 0.1207 0.0570 0.116 Uiso 1 calc R . .
H12C H -0.3377 0.1148 -0.0207 0.116 Uiso 1 calc R . .
O2 O -0.1344(4) -0.0401(2) 0.1446(3) 0.0565(12) Uani 1 d . . .
C21 C -0.2847(8) -0.0647(4) 0.1091(6) 0.102(3) Uani 1 d . . .
H21A H -0.3674 -0.0260 0.1184 0.123 Uiso 1 calc R . .
H21B H -0.2736 -0.0669 0.0566 0.123 Uiso 1 calc R . .
C22 C -0.3311(7) -0.1360(4) 0.1327(5) 0.089(3) Uani 1 d . . .
H22A H -0.4317 -0.1505 0.1076 0.134 Uiso 1 calc R . .
H22B H -0.3446 -0.1337 0.1844 0.134 Uiso 1 calc R . .
H22C H -0.2502 -0.1747 0.1228 0.134 Uiso 1 calc R . .
O3 O -0.2352(3) 0.0878(2) 0.1947(3) 0.0602(13) Uani 1 d . . .
P2 P 0.06539(12) 0.00588(6) 0.30265(8) 0.0303(3) Uani 1 d . . .
O4 O 0.0645(3) -0.08604(16) 0.3019(2) 0.0414(10) Uani 1 d . . .
C41 C -0.0684(7) -0.1337(3) 0.3020(6) 0.099(4) Uani 1 d . . .
H41A H -0.1456 -0.1095 0.3330 0.119 Uiso 1 calc R . .
H41B H -0.1179 -0.1353 0.2527 0.119 Uiso 1 calc R . .
C42 C -0.0434(7) -0.2095(3) 0.3250(5) 0.086(3) Uani 1 d . . .
H42A H -0.1447 -0.2373 0.3234 0.129 Uiso 1 calc R . .
H42B H 0.0032 -0.2094 0.3742 0.129 Uiso 1 calc R . .
H42C H 0.0288 -0.2355 0.2934 0.129 Uiso 1 calc R . .
O5 O 0.1979(3) 0.02274(19) 0.3641(2) 0.0441(10) Uani 1 d . . .
C51 C 0.1776(6) -0.0080(4) 0.4353(4) 0.0578(17) Uani 1 d . . .
H51A H 0.2140 -0.0626 0.4377 0.069 Uiso 1 calc R . .
H51B H 0.0641 -0.0069 0.4455 0.069 Uiso 1 calc R . .
C52 C 0.2705(8) 0.0392(4) 0.4902(5) 0.086(2) Uani 1 d . . .
H52A H 0.2559 0.0179 0.5380 0.129 Uiso 1 calc R . .
H52B H 0.2334 0.0931 0.4881 0.129 Uiso 1 calc R . .
H52C H 0.3830 0.0374 0.4804 0.129 Uiso 1 calc R . .
O6 O -0.0964(3) 0.02879(17) 0.3309(2) 0.0425(10) Uani 1 d . . .
P3 P 0.09155(12) 0.17268(6) 0.24343(8) 0.0308(3) Uani 1 d . . .
O7 O 0.2409(3) 0.21349(19) 0.2838(3) 0.0444(10) Uani 1 d . . .
C71 C 0.2810(11) 0.2049(5) 0.3561(6) 0.126(4) Uani 1 d . . .
H71A H 0.2942 0.1488 0.3661 0.151 Uiso 1 calc R . .
H71B H 0.1906 0.2231 0.3830 0.151 Uiso 1 calc R . .
C72 C 0.4169(7) 0.2430(5) 0.3836(5) 0.102(3) Uani 1 d . . .
H72A H 0.4323 0.2323 0.4351 0.152 Uiso 1 calc R . .
H72B H 0.4048 0.2990 0.3761 0.152 Uiso 1 calc R . .
H72C H 0.5090 0.2244 0.3590 0.152 Uiso 1 calc R . .
O8 O 0.0656(3) 0.22881(16) 0.1771(2) 0.0379(10) Uani 1 d . . .
C81 C 0.0563(6) 0.3126(3) 0.1872(4) 0.0559(18) Uani 1 d . . .
H81A H 0.1635 0.3339 0.1986 0.067 Uiso 1 calc R . .
H81B H -0.0103 0.3244 0.2277 0.067 Uiso 1 calc R . .
C82 C -0.0131(6) 0.3489(3) 0.1209(5) 0.064(2) Uani 1 d . . .
H82A H -0.0202 0.4052 0.1277 0.096 Uiso 1 calc R . .
H82B H -0.1192 0.3277 0.1099 0.096 Uiso 1 calc R . .
H82C H 0.0543 0.3379 0.0811 0.096 Uiso 1 calc R . .
O9 O -0.0446(3) 0.18467(17) 0.2936(2) 0.0422(10) Uani 1 d . . .
Ge Ge -0.21153(5) 0.12390(3) 0.32832(4) 0.04584(19) Uani 1 d . . .
N1 N -0.1136(6) 0.1451(3) 0.4320(4) 0.0692(18) Uani 1 d . . .
N2 N -0.1745(5) 0.1900(3) 0.4694(3) 0.0579(15) Uani 1 d . . .
N3 N -0.2305(7) 0.2331(4) 0.5083(5) 0.092(2) Uani 1 d . . .

loop_
_atom_site_aniso_label
_atom_site_aniso_U_11
_atom_site_aniso_U_22
_atom_site_aniso_U_33
_atom_site_aniso_U_23
_atom_site_aniso_U_13
_atom_site_aniso_U_12
Co 0.0237(2) 0.0257(3) 0.0286(5) -0.0007(3) 0.0060(2) 0.0005(2)
C1 0.028(2) 0.047(3) 0.057(5) -0.005(3) 0.015(2) -0.003(2)
C2 0.045(3) 0.054(3) 0.051(5) 0.017(3) 0.031(3) 0.015(2)
C3 0.040(2) 0.072(4) 0.039(5) -0.030(3) 0.013(2) 0.005(3)
C4 0.044(2) 0.036(3) 0.061(6) -0.005(3) 0.023(3) 0.009(2)
C5 0.029(2) 0.055(3) 0.051(5) 0.002(3) 0.005(2) 0.015(2)
P1 0.0277(5) 0.0478(7) 0.0309(10) 0.0003(7) 0.0011(5) -0.0032(5)
O1 0.0420(16) 0.060(2) 0.039(3) 0.010(2) -0.0020(15) 0.0067(15)
C11 0.079(4) 0.066(4) 0.063(7) 0.012(4) -0.022(4) 0.007(3)
C12 0.067(4) 0.113(6) 0.050(7) -0.022(4) -0.016(3) 0.040(3)
O2 0.0547(19) 0.051(2) 0.062(4) 0.010(2) -0.0178(19) -0.0177(16)
C21 0.090(5) 0.095(6) 0.116(11) 0.021(6) -0.043(5) -0.056(4)
C22 0.075(4) 0.085(5) 0.103(9) 0.019(5) -0.041(4) -0.035(3)
O3 0.0247(15) 0.105(3) 0.051(4) -0.007(2) 0.0030(16) 0.0105(16)
P2 0.0320(5) 0.0293(6) 0.0301(10) 0.0029(6) 0.0069(5) 0.0016(5)
O4 0.0482(16) 0.0256(15) 0.052(3) 0.0029(17) 0.0122(17) -0.0010(13)
C41 0.072(4) 0.044(4) 0.177(12) 0.038(5) -0.024(5) -0.025(3)
C42 0.075(4) 0.042(3) 0.141(10) 0.024(4) 0.022(4) -0.007(3)
O5 0.0480(17) 0.048(2) 0.036(3) 0.0062(18) 0.0004(16) -0.0042(15)
C51 0.071(3) 0.068(4) 0.035(5) 0.013(3) 0.007(3) 0.003(3)
C52 0.107(5) 0.101(6) 0.048(8) 0.007(5) -0.021(4) -0.023(4)
O6 0.0394(15) 0.0439(18) 0.046(3) 0.0138(18) 0.0197(17) 0.0125(13)
P3 0.0363(5) 0.0283(6) 0.0278(10) 0.0006(6) 0.0027(5) 0.0024(5)
O7 0.0473(17) 0.045(2) 0.040(3) -0.0054(19) -0.0067(16) -0.0059(14)
C71 0.192(8) 0.123(7) 0.056(9) 0.027(6) -0.048(6) -0.112(6)
C72 0.082(4) 0.149(7) 0.069(9) -0.050(6) -0.032(4) 0.033(4)
O8 0.0492(16) 0.0265(16) 0.038(3) 0.0068(16) 0.0017(16) -0.0018(13)
C81 0.070(3) 0.029(3) 0.069(6) 0.001(3) 0.001(3) 0.008(2)
C82 0.077(4) 0.036(3) 0.078(7) 0.018(3) -0.005(3) 0.010(3)
O9 0.0546(17) 0.0329(17) 0.041(3) -0.0019(17) 0.0191(17) 0.0100(14)
Ge 0.0391(3) 0.0560(4) 0.0441(5) 0.0079(3) 0.0170(2) 0.0177(2)
N1 0.085(3) 0.086(4) 0.039(5) 0.006(3) 0.020(3) 0.037(3)
N2 0.057(3) 0.076(3) 0.041(5) 0.006(3) 0.008(3) 0.000(3)
N3 0.111(4) 0.100(5) 0.067(7) -0.036(4) 0.006(4) 0.021(4)

loop_
_atom_type_symbol
_atom_type_description
_atom_type_scat_dispersion_real
_atom_type_scat_dispersion_imag
_atom_type_scat_source
C C 0.0033 0.0016 'International Tables Vol C Tables 4.2.6.8 and 6.1.1.4'
H H 0.0000 0.0000 'International Tables Vol C Tables 4.2.6.8 and 6.1.1.4'
N N 0.0061 0.0033 'International Tables Vol C Tables 4.2.6.8 and 6.1.1.4'
O O 0.0106 0.0060 'International Tables Vol C Tables 4.2.6.8 and 6.1.1.4'
P P 0.1023 0.0942 'International Tables Vol C Tables 4.2.6.8 and 6.1.1.4'
Ge Ge 0.0810 1.8010 'International Tables Vol C Tables 4.2.6.8 and 6.1.1.4'
Co Co 0.2990 0.9730 'International Tables Vol C Tables 4.2.6.8 and 6.1.1.4'

loop_
_geom_angle_atom_site_label_1
_geom_angle_atom_site_label_2
_geom_angle_atom_site_label_3
_geom_angle
_geom_angle_site_symmetry_1
_geom_angle_site_symmetry_3
_geom_angle_publ_flag
C4 Co C3 40.0(2) . . ?
C4 Co C2 66.9(2) . . ?
C3 Co C2 39.6(2) . . ?
C4 Co C5 39.8(2) . . ?
C3 Co C5 66.6(2) . . ?
C2 Co C5 66.4(2) . . ?
C4 Co C1 65.60(19) . . ?
C3 Co C1 65.5(2) . . ?
C2 Co C1 39.2(2) . . ?
C5 Co C1 38.63(19) . . ?
C4 Co P2 97.13(19) . . ?
C3 Co P2 132.94(18) . . ?
C2 Co P2 159.10(16) . . ?
C5 Co P2 92.71(17) . . ?
C1 Co P2 122.88(19) . . ?
C4 Co P3 158.33(14) . . ?
C3 Co P3 134.94(18) . . ?
C2 Co P3 98.72(15) . . ?
C5 Co P3 120.46(15) . . ?
C1 Co P3 92.93(14) . . ?
P2 Co P3 92.12(5) . . ?
C4 Co P1 108.15(18) . . ?
C3 Co P1 87.73(15) . . ?
C2 Co P1 106.17(19) . . ?
C5 Co P1 147.96(16) . . ?
C1 Co P1 145.3(2) . . ?
P2 Co P1 91.33(5) . . ?
P3 Co P1 91.11(5) . . ?
C5 C1 C2 110.1(5) . . ?
C5 C1 Co 70.6(2) . . ?
C2 C1 Co 69.7(3) . . ?
C1 C2 C3 106.9(5) . . ?
C1 C2 Co 71.1(3) . . ?
C3 C2 Co 69.9(3) . . ?
C2 C3 C4 108.0(5) . . ?
C2 C3 Co 70.5(3) . . ?
C4 C3 Co 69.5(3) . . ?
C3 C4 C5 108.0(5) . . ?
C3 C4 Co 70.5(3) . . ?
C5 C4 Co 71.4(3) . . ?
C1 C5 C4 107.0(6) . . ?
C1 C5 Co 70.8(2) . . ?
C4 C5 Co 68.7(2) . . ?
O3 P1 O2 113.0(2) . . ?
O3 P1 O1 108.6(2) . . ?
O2 P1 O1 99.9(2) . . ?
O3 P1 Co 118.06(18) . . ?
O2 P1 Co 104.75(14) . . ?
O1 P1 Co 111.00(12) . . ?
C11 O1 P1 121.1(4) . . ?
O1 C11 C12 109.5(5) . . ?
C21 O2 P1 118.2(4) . . ?
C22 C21 O2 111.9(7) . . ?
P1 O3 Ge 123.4(2) . . ?
O6 P2 O4 104.75(16) . . ?
O6 P2 O5 108.0(2) . . ?
O4 P2 O5 101.1(2) . . ?
O6 P2 Co 118.58(15) . . ?
O4 P2 Co 114.19(16) . . ?
O5 P2 Co 108.64(14) . . ?
C41 O4 P2 126.4(3) . . ?
C42 C41 O4 116.6(5) . . ?
C51 O5 P2 118.8(3) . . ?
O5 C51 C52 110.2(5) . . ?
P2 O6 Ge 132.27(19) . . ?
O9 P3 O8 108.69(18) . . ?
O9 P3 O7 104.6(2) . . ?
O8 P3 O7 99.89(19) . . ?
O9 P3 Co 118.59(13) . . ?
O8 P3 Co 108.79(15) . . ?
O7 P3 Co 114.54(13) . . ?
C71 O7 P3 124.0(4) . . ?
O7 C71 C72 117.5(8) . . ?
C81 O8 P3 120.8(4) . . ?
O8 C81 C82 109.4(6) . . ?
P3 O9 Ge 136.9(2) . . ?
O9 Ge O6 95.36(12) . . ?
O9 Ge N1 87.56(19) . . ?
O6 Ge N1 87.25(19) . . ?
O9 Ge O3 79.62(15) . . ?
O6 Ge O3 80.04(16) . . ?
N1 Ge O3 160.95(14) . . ?
N2 N1 Ge 119.9(5) . . ?
N3 N2 N1 177.4(8) . . ?

loop_
_geom_bond_atom_site_label_1
_geom_bond_atom_site_label_2
_geom_bond_distance
_geom_bond_site_symmetry_2
_geom_bond_publ_flag
Co C4 2.059(4) . ?
Co C3 2.072(6) . ?
Co C2 2.080(5) . ?
Co C5 2.094(4) . ?
Co C1 2.097(4) . ?
Co P2 2.1459(16) . ?
Co P3 2.1471(13) . ?
Co P1 2.1904(13) . ?
C1 C5 1.386(7) . ?
C1 C2 1.401(9) . ?
C2 C3 1.408(7) . ?
C3 C4 1.414(9) . ?
C4 C5 1.414(8) . ?
P1 O3 1.490(4) . ?
P1 O2 1.577(4) . ?
P1 O1 1.602(5) . ?
O1 C11 1.448(6) . ?
C11 C12 1.489(8) . ?
O2 C21 1.462(7) . ?
C21 C22 1.369(9) . ?
O3 Ge 2.567(5) . ?
P2 O6 1.545(3) . ?
P2 O4 1.583(3) . ?
P2 O5 1.584(4) . ?
O4 C41 1.393(6) . ?
C41 C42 1.386(7) . ?
O5 C51 1.450(8) . ?
C51 C52 1.495(10) . ?
O6 Ge 1.905(3) . ?
P3 O9 1.539(3) . ?
P3 O8 1.577(4) . ?
P3 O7 1.597(4) . ?
O7 C71 1.380(11) . ?
C71 C72 1.396(9) . ?
O8 C81 1.459(5) . ?
C81 C82 1.477(10) . ?
O9 Ge 1.901(3) . ?
Ge N1 2.094(7) . ?
N1 N2 1.180(7) . ?
N2 N3 1.159(8) . ?
